data_7044781
loop_
_publ_author_name
'Broom, Lucy'
'Clarkson, Guy J.'
'Guillou, Nathalie'
'Hooper, Joseph'
'Dawson, Daniel'
'Tang, Chiu'
'Ashbrook, Sharon Elizabeth'
'Walton, Richard I.'

_publ_section_title
;
 A Gel Aging Effect in the Synthesis of Open-Framework Gallium Phosphates:
 Structure Solution and Solid-State NMR of a Large-Pore, Open-Framework
 Material
;
_journal_name_full 'Dalton Transactions'
_journal_paper_doi 10.1039/C7DT03709K
_journal_year 2017
_chemical_formula_moiety 'F2.67 Ga7 O28 P6, 1.67(C4 H6 N2)'
_chemical_formula_sum 'C6.66 H9.99 F2.67 Ga7 N3.33 O28 P6'
_chemical_formula_weight 1309.30
_space_group_crystal_system triclinic
_space_group_IT_number 2
_space_group_name_Hall '-P 1'
_space_group_name_H-M_alt 'P -1'
_symmetry_space_group_name_Hall '-P 1'
_symmetry_space_group_name_H-M 'P -1'
_atom_sites_solution_hydrogens geom
_atom_sites_solution_primary dual
_audit_creation_date 2017-08-25
_audit_creation_method
;
Olex2 1.2
(compiled 2017.08.10 svn.r3461 for OlexSys, GUI svn.r5381)
;
_audit_update_record
;
2017-10-03 deposited with the CCDC.
2017-11-15 downloaded from the CCDC.
;
_cell_angle_alpha 104.626(5)
_cell_angle_beta 100.346(5)
_cell_angle_gamma 101.936(4)
_cell_formula_units_Z 1
_cell_length_a 5.0991(2)
_cell_length_b 12.0631(6)
_cell_length_c 13.8405(9)
_cell_measurement_reflns_used 4718
_cell_measurement_temperature 100(2)
_cell_measurement_theta_max 29.8860
_cell_measurement_theta_min 2.0790
_cell_volume 781.41(8)
_computing_cell_refinement 'CrysAlisPro 1.171.38.43 (Rigaku OD, 2015)'
_computing_data_collection
;
CrystalClear-SM Expert 3.1 b27 (Rigaku, 2013)
;
_computing_data_reduction 'CrysAlisPro 1.171.38.43 (Rigaku OD, 2015)'
_computing_molecular_graphics 'Olex2 (Dolomanov et al., 2009)'
_computing_publication_material 'Olex2 (Dolomanov et al., 2009)'
_computing_structure_refinement 'ShelXL (Sheldrick, 2015)'
_computing_structure_solution 'ShelXT (Sheldrick, 2015)'
_diffrn_ambient_temperature 100(2)
_diffrn_detector 'CCD plate'
_diffrn_measured_fraction_theta_full 0.997
_diffrn_measured_fraction_theta_max 0.996
_diffrn_measurement_details
'List of Runs (angles in degrees, time in seconds): # Type Start End Width t~exp~ \w \q \k \f Frames -------------------------------------------------------------------------- 1 \w -107.00 22.00 1.00 80.00 -- -17.00 -72.00-180.00 129 2 \w -53.00 73.00 1.00 80.00 -- -17.00 0.00 150.00 126 3 \w -70.00 14.00 1.00 80.00 -- -17.00 -72.00 0.00 84 4 \w -35.00 69.00 1.00 80.00 -- -17.00 72.00 90.00 104 5 \w -30.00 -15.00 1.00 80.00 -- -17.00 -72.00 -90.00 15 6 \w -60.00 38.00 1.00 80.00 -- -17.00 0.00 -30.00 98'
_diffrn_measurement_device 'four-circle \k goniometer'
_diffrn_measurement_device_type
;
Rigaku FRE+ equipped with VHF Varimax confocal mirrors and an AFC10 goniometer and HG Saturn 724+ detector
;
_diffrn_measurement_method '\w scans'
_diffrn_measurement_specimen_support 'MiTeGen MicroLoop'
_diffrn_orient_matrix_type 'CrysAlisPro convention (1999,Acta A55,543-557)'
_diffrn_orient_matrix_UB_11 0.0676449000
_diffrn_orient_matrix_UB_12 0.0332331000
_diffrn_orient_matrix_UB_13 -0.0282579000
_diffrn_orient_matrix_UB_21 0.1275446000
_diffrn_orient_matrix_UB_22 -0.0090622000
_diffrn_orient_matrix_UB_23 0.0220648000
_diffrn_orient_matrix_UB_31 -0.0256961000
_diffrn_orient_matrix_UB_32 -0.0527728000
_diffrn_orient_matrix_UB_33 -0.0412171000
_diffrn_radiation_monochromator 'Confocal mirrors, VHF Varimax'
_diffrn_radiation_probe x-ray
_diffrn_radiation_type MoK\a
_diffrn_radiation_wavelength 0.71075
_diffrn_reflns_av_R_equivalents 0.0703
_diffrn_reflns_av_unetI/netI 0.0737
_diffrn_reflns_Laue_measured_fraction_full 0.997
_diffrn_reflns_Laue_measured_fraction_max 0.996
_diffrn_reflns_limit_h_max 6
_diffrn_reflns_limit_h_min -6
_diffrn_reflns_limit_k_max 15
_diffrn_reflns_limit_k_min -15
_diffrn_reflns_limit_l_max 17
_diffrn_reflns_limit_l_min -17
_diffrn_reflns_number 9702
_diffrn_reflns_point_group_measured_fraction_full 0.997
_diffrn_reflns_point_group_measured_fraction_max 0.996
_diffrn_reflns_theta_full 25.242
_diffrn_reflns_theta_max 27.483
_diffrn_reflns_theta_min 3.115
_diffrn_source 'Rotating Anode'
_diffrn_source_type 'Rigaku FRE+'
_exptl_absorpt_coefficient_mu 6.380
_exptl_absorpt_correction_T_max 1.00000
_exptl_absorpt_correction_T_min 0.80233
_exptl_absorpt_correction_type multi-scan
_exptl_absorpt_process_details
'CrysAlisPro 1.171.38.43 (Rigaku Oxford Diffraction, 2015) Empirical absorption correction using spherical harmonics, implemented in SCALE3 ABSPACK scaling algorithm.'
_exptl_crystal_colour colourless
_exptl_crystal_colour_primary colourless
_exptl_crystal_density_diffrn 2.782
_exptl_crystal_description needle
_exptl_crystal_F_000 628
_exptl_crystal_size_max 0.05
_exptl_crystal_size_mid 0.01
_exptl_crystal_size_min 0.01
_refine_diff_density_max 1.537
_refine_diff_density_min -1.439
_refine_diff_density_rms 0.244
_refine_ls_extinction_method none
_refine_ls_goodness_of_fit_ref 1.105
_refine_ls_hydrogen_treatment constr
_refine_ls_matrix_type full
_refine_ls_number_parameters 242
_refine_ls_number_reflns 3585
_refine_ls_number_restraints 76
_refine_ls_restrained_S_all 1.111
_refine_ls_R_factor_all 0.0854
_refine_ls_R_factor_gt 0.0607
_refine_ls_shift/su_max 0.000
_refine_ls_shift/su_mean 0.000
_refine_ls_structure_factor_coef Fsqd
_refine_ls_weighting_details 'w=1/[\s^2^(Fo^2^)+(0.0502P)^2^+11.0678P] where P=(Fo^2^+2Fc^2^)/3'
_refine_ls_weighting_scheme calc
_refine_ls_wR_factor_gt 0.1385
_refine_ls_wR_factor_ref 0.1472
_reflns_Friedel_coverage 0.000
_reflns_number_gt 2785
_reflns_number_total 3585
_reflns_threshold_expression 'I > 2\s(I)'
_cod_data_source_file c7dt03709k2.cif
_cod_data_source_block rw14newparts
_cod_database_code 7044781
_shelx_shelxl_version_number 2016/6
_chemical_oxdiff_formula 'O8 P2 Ga'
_shelx_space_group_comment
;
The symmetry employed for this shelxl refinement is uniquely defined
by the following loop, which should always be used as a source of
symmetry information in preference to the above space-group names.
They are only intended as comments.
;
_shelx_estimated_absorpt_t_max 0.939
_shelx_estimated_absorpt_t_min 0.741
_reflns_odcompleteness_completeness 99.64
_reflns_odcompleteness_iscentric 1
_reflns_odcompleteness_theta 27.42
_olex2_refinement_description
;
1. Fixed Uiso
 At 1.2 times of:
  All C(H) groups
 At 1.5 times of:
  All C(H,H,H) groups
2. Rigid bond restraints
 O10, P2, O9, O11, O8
 with sigma for 1-2 distances of 0.004 and sigma for 1-3 distances of 0.008
3. Uiso/Uaniso restraints and constraints
C6 \\sim N4 \\sim C5 \\sim C3 \\sim N2 \\sim C1: within 1.7A with sigma of
0.004 and sigma for terminal atoms of 0.008
C4A \\sim C1A \\sim N2A \\sim C3A \\sim C6A \\sim N5A: within 1.7A with sigma
of 0.004 and sigma for terminal atoms of 0.008
O10 \\sim O9 \\sim P2 \\sim O8 \\sim O11: within 2A with sigma of 0.004 and
sigma for terminal atoms of 0.008
4. Rigid body (RIGU) restrains
 O11, O10, P2, O9, O8
 with sigma for 1-2 distances of 0.001 and sigma for 1-3 distances of 0.001
5. Others
 Sof(F3A)=Sof(Ga3A)=Sof(C1A)=Sof(H1AA)=Sof(H1AB)=Sof(H1AC)=Sof(N2A)=Sof(C3A)=
 Sof(H3A)=Sof(C4A)=Sof(H4A)=Sof(N5A)=Sof(C6A)=Sof(H6A)=1-FVAR(1)
 Sof(Ga3)=FVAR(1)
 Fixed Sof: N4(0.5) C5(0.5) H5(0.5) C6(0.5) H6(0.5) N2(0.5) C3(0.5) H3(0.5)
 C1(0.5) H1A(0.5) H1B(0.5) H1C(0.5)
6.a Aromatic/amide H refined with riding coordinates:
 C5(H5), C6(H6), C3(H3), C3A(H3A), C4A(H4A), C6A(H6A)
6.b Fitted pentagon refined as free rotating group:
 N4(C5,C6,N2,C3), N2A(C3A,C4A,N5A,C6A)
6.c Idealised Me refined as rotating group:
 C1(H1A,H1B,H1C), C1A(H1AA,H1AB,H1AC)
;
_olex2_submission_special_instructions 'No special instructions were received'
_oxdiff_exptl_absorpt_empirical_details
'Empirical correction (ABSPACK) includes: - Absorption correction using spherical harmonics - Frame scaling - Detector area scaling'
_oxdiff_exptl_absorpt_empirical_full_max 2.824
_oxdiff_exptl_absorpt_empirical_full_min 0.186

loop_
_space_group_symop_operation_xyz
'x, y, z'
'-x, -y, -z'

loop_
_atom_site_label
_atom_site_type_symbol
_atom_site_fract_x
_atom_site_fract_y
_atom_site_fract_z
_atom_site_U_iso_or_equiv
_atom_site_adp_type
_atom_site_occupancy
_atom_site_site_symmetry_order
_atom_site_calc_flag
_atom_site_refinement_flags_posn
_atom_site_refinement_flags_adp
_atom_site_refinement_flags_occupancy
_atom_site_disorder_assembly
_atom_site_disorder_group
Ga4 Ga -0.500000 0.500000 0.500000 0.0065(3) Uani 1 2 d S T P . .
Ga1 Ga 1.37527(17) 0.77945(7) 0.47630(7) 0.0084(2) Uani 1 1 d . . . . .
Ga2 Ga 0.64093(18) 0.84296(7) 0.27831(7) 0.0119(2) Uani 1 1 d . . . . .
Ga3 Ga -0.2265(4) 0.5026(4) 0.13056(17) 0.0104(6) Uani 0.667(11) 1 d . . . A 1
P3 P -0.0638(4) 0.51963(16) 0.36057(16) 0.0075(4) Uani 1 1 d . . . . .
P1 P 1.2426(4) 0.97592(16) 0.36891(17) 0.0113(4) Uani 1 1 d . . . . .
F1 F 1.5371(9) 0.6676(4) 0.5247(4) 0.0120(9) Uani 1 1 d . . . . .
O14 O 0.1268(11) 0.4567(5) 0.4102(4) 0.0110(11) Uani 1 1 d . . . . .
O15 O -0.3520(11) 0.4897(5) 0.3797(4) 0.0118(11) Uani 1 1 d . . . . .
O4 O 1.2947(12) 1.1074(5) 0.4266(5) 0.0158(12) Uani 1 1 d . . . . .
O6 O 0.5772(11) 0.7556(4) 0.3670(4) 0.0116(11) Uani 1 1 d . . . . .
O2 O 1.2229(12) 0.8983(5) 0.4388(5) 0.0189(13) Uani 1 1 d . . . . .
O5 O 0.9705(12) 0.9383(5) 0.2857(5) 0.0197(14) Uani 1 1 d . . . . .
O13 O 0.0513(12) 0.6539(5) 0.3931(5) 0.0219(15) Uani 1 1 d . . . . .
O1 O 1.1665(14) 0.7898(7) 0.5915(5) 0.0276(16) Uani 1 1 d . . . . .
O12 O -0.1012(12) 0.4699(6) 0.2429(5) 0.0204(14) Uani 1 1 d . . . . .
O3 O 1.4709(14) 0.9631(5) 0.3126(6) 0.0294(18) Uani 1 1 d . . . . .
O10 O 0.4306(14) 0.5475(6) 0.1263(5) 0.0279(11) Uani 1 1 d . U . . .
O8 O 0.4837(16) 0.7650(6) 0.1437(5) 0.0366(14) Uani 1 1 d . U . . .
O11 O 0.0135(15) 0.6245(6) 0.1033(6) 0.0339(12) Uani 1 1 d . U . . .
O9 O 0.2958(17) 0.6197(7) -0.0262(6) 0.0435(15) Uani 1 1 d . U . . .
F3A F 0.864(3) 0.7172(12) 0.2338(11) 0.014(3) Uiso 0.333(11) 1 d . . . . .
P2 P 0.3071(6) 0.6386(2) 0.0873(2) 0.0325(6) Uani 1 1 d . U . . .
N4 N 0.761(4) 0.6998(15) 0.7791(13) 0.052(4) Uiso 0.5 1 d . U . B 1
C5 C 0.636(4) 0.7928(18) 0.7704(13) 0.056(4) Uiso 0.5 1 d G U . B 1
H5 H 0.536256 0.799483 0.709878 0.067 Uiso 0.5 1 calc R . . B 1
C6 C 0.689(4) 0.8737(15) 0.8705(16) 0.066(4) Uiso 0.5 1 d G U . B 1
H6 H 0.630810 0.942724 0.886945 0.079 Uiso 0.5 1 calc R . . B 1
N2 N 0.847(4) 0.8308(17) 0.9409(12) 0.063(4) Uiso 0.5 1 d G U . B 1
C3 C 0.892(4) 0.7233(16) 0.8845(15) 0.058(4) Uiso 0.5 1 d G U . B 1
H3 H 0.989475 0.676485 0.911691 0.069 Uiso 0.5 1 calc R . . B 1
C1 C 0.977(7) 0.877(3) 1.047(3) 0.071(6) Uiso 0.5 1 d . U . B 1
H1A H 1.023731 0.962185 1.067036 0.106 Uiso 0.5 1 calc GR . . B 1
H1B H 1.141526 0.851109 1.061014 0.106 Uiso 0.5 1 calc GR . . B 1
H1C H 0.852553 0.849013 1.085654 0.106 Uiso 0.5 1 calc GR . . B 1
Ga3A Ga -0.2261(7) 0.5549(8) 0.1457(3) 0.0087(11) Uani 0.333(11) 1 d . . . A 2
C1A C 0.726(9) 0.716(4) 0.801(3) 0.045(8) Uiso 0.333(11) 1 d . U . A -2
H1AA H 0.592986 0.640293 0.776976 0.067 Uiso 0.333(11) 1 calc GR . . A -2
H1AB H 0.893507 0.710642 0.841839 0.067 Uiso 0.333(11) 1 calc GR . . A -2
H1AC H 0.764335 0.741571 0.743610 0.067 Uiso 0.333(11) 1 calc GR . . A -2
N2A N 0.609(8) 0.808(3) 0.868(3) 0.078(7) Uiso 0.333(11) 1 d . U . A -2
C3A C 0.469(7) 0.892(3) 0.847(2) 0.081(7) Uiso 0.333(11) 1 d G U . A -2
H3A H 0.367539 0.889585 0.783498 0.098 Uiso 0.333(11) 1 calc R . . A -2
C4A C 0.511(8) 0.982(3) 0.942(3) 0.084(7) Uiso 0.333(11) 1 d G U . A -2
H4A H 0.441954 1.048842 0.950466 0.100 Uiso 0.333(11) 1 calc R . . A -2
N5A N 0.677(8) 0.953(3) 1.020(2) 0.083(7) Uiso 0.333(11) 1 d G U . A -2
C6A C 0.738(7) 0.845(3) 0.975(3) 0.081(7) Uiso 0.333(11) 1 d G U . A -2
H6A H 0.843721 0.805750 1.008874 0.097 Uiso 0.333(11) 1 calc R . . A -2

loop_
_atom_site_aniso_label
_atom_site_aniso_U_11
_atom_site_aniso_U_22
_atom_site_aniso_U_33
_atom_site_aniso_U_23
_atom_site_aniso_U_13
_atom_site_aniso_U_12
Ga4 0.0060(5) 0.0056(5) 0.0085(6) 0.0021(4) 0.0023(4) 0.0025(4)
Ga1 0.0085(4) 0.0071(4) 0.0099(5) 0.0030(3) 0.0015(3) 0.0029(3)
Ga2 0.0119(4) 0.0103(4) 0.0142(5) 0.0058(3) 0.0056(4) -0.0002(3)
Ga3 0.0114(7) 0.0121(15) 0.0070(8) 0.0039(8) 0.0011(6) 0.0017(8)
P3 0.0058(9) 0.0089(8) 0.0088(10) 0.0043(7) 0.0013(7) 0.0023(7)
P1 0.0043(9) 0.0069(8) 0.0174(11) -0.0030(7) 0.0005(8) 0.0004(7)
F1 0.014(2) 0.008(2) 0.013(2) 0.0035(17) 0.0011(19) 0.0020(17)
O14 0.009(3) 0.013(3) 0.012(3) 0.003(2) 0.001(2) 0.006(2)
O15 0.006(3) 0.020(3) 0.013(3) 0.006(2) 0.005(2) 0.005(2)
O4 0.017(3) 0.005(2) 0.018(3) -0.003(2) -0.005(2) 0.006(2)
O6 0.013(3) 0.008(2) 0.016(3) 0.004(2) 0.006(2) 0.005(2)
O2 0.015(3) 0.009(3) 0.026(4) -0.002(2) -0.003(3) 0.006(2)
O5 0.008(3) 0.031(3) 0.014(3) 0.008(3) -0.002(2) -0.007(2)
O13 0.012(3) 0.009(3) 0.039(4) 0.012(3) -0.010(3) -0.001(2)
O1 0.029(4) 0.054(4) 0.015(4) 0.017(3) 0.013(3) 0.028(3)
O12 0.012(3) 0.040(4) 0.008(3) 0.009(3) 0.004(2) 0.003(3)
O3 0.024(3) 0.010(3) 0.059(5) 0.006(3) 0.027(4) 0.007(3)
O10 0.027(2) 0.030(2) 0.017(2) 0.0086(19) 0.004(2) -0.0143(18)
O8 0.041(3) 0.0306(19) 0.021(2) 0.0140(18) -0.007(2) -0.024(2)
O11 0.033(2) 0.023(2) 0.035(3) 0.017(2) -0.005(2) -0.0142(18)
O9 0.049(3) 0.039(3) 0.0198(17) 0.0133(18) -0.0076(19) -0.028(3)
P2 0.0326(13) 0.0300(12) 0.0196(12) 0.0130(9) -0.0063(10) -0.0207(10)
Ga3A 0.0084(14) 0.010(3) 0.0100(16) 0.0040(16) 0.0046(11) 0.0031(14)

loop_
_atom_type_symbol
_atom_type_description
_atom_type_scat_dispersion_real
_atom_type_scat_dispersion_imag
_atom_type_scat_source
C C 0.0033 0.0016 'International Tables Vol C Tables 4.2.6.8 and 6.1.1.4'
H H 0.0000 0.0000 'International Tables Vol C Tables 4.2.6.8 and 6.1.1.4'
F F 0.0171 0.0103 'International Tables Vol C Tables 4.2.6.8 and 6.1.1.4'
Ga Ga 0.2307 1.6083 'International Tables Vol C Tables 4.2.6.8 and 6.1.1.4'
N N 0.0061 0.0033 'International Tables Vol C Tables 4.2.6.8 and 6.1.1.4'
O O 0.0106 0.0060 'International Tables Vol C Tables 4.2.6.8 and 6.1.1.4'
P P 0.1023 0.0942 'International Tables Vol C Tables 4.2.6.8 and 6.1.1.4'

loop_
_geom_angle_atom_site_label_1
_geom_angle_atom_site_label_2
_geom_angle_atom_site_label_3
_geom_angle
_geom_angle_site_symmetry_1
_geom_angle_site_symmetry_3
F1 Ga4 F1 180.0 2_666 1_355
F1 Ga4 O14 92.8(2) 2_666 2_566
F1 Ga4 O14 87.2(2) 1_355 2_566
F1 Ga4 O14 92.8(2) 1_355 1_455
F1 Ga4 O14 87.2(2) 2_666 1_455
F1 Ga4 O15 91.8(2) 2_666 2_466
F1 Ga4 O15 88.2(2) 1_355 2_466
F1 Ga4 O15 91.8(2) 1_355 .
F1 Ga4 O15 88.2(2) 2_666 .
O14 Ga4 O14 180.0 1_455 2_566
O15 Ga4 O14 91.1(2) 2_466 1_455
O15 Ga4 O14 91.1(2) . 2_566
O15 Ga4 O14 88.9(2) 2_466 2_566
O15 Ga4 O14 88.9(2) . 1_455
O15 Ga4 O15 180.0 2_466 .
F1 Ga1 O4 82.2(2) . 2_876
F1 Ga1 O6 87.0(2) . 1_655
F1 Ga1 O13 90.9(2) . 1_655
F1 Ga1 O1 88.3(2) . .
O4 Ga1 O6 90.8(3) 2_876 1_655
O4 Ga1 O1 90.5(3) 2_876 .
O6 Ga1 O1 175.0(3) 1_655 .
O2 Ga1 F1 175.6(2) . .
O2 Ga1 O4 94.5(2) . 2_876
O2 Ga1 O6 95.9(3) . 1_655
O2 Ga1 O13 92.2(2) . 1_655
O2 Ga1 O1 88.9(3) . .
O13 Ga1 O4 171.9(3) 1_655 2_876
O13 Ga1 O6 93.0(3) 1_655 1_655
O13 Ga1 O1 85.1(3) 1_655 .
O6 Ga2 O3 104.7(3) . 1_455
O6 Ga2 F3A 80.6(4) . .
O5 Ga2 O6 124.7(3) . .
O5 Ga2 O3 95.9(3) . 1_455
O5 Ga2 O8 107.1(3) . .
O5 Ga2 F3A 78.7(4) . .
O3 Ga2 F3A 174.1(4) 1_455 .
O8 Ga2 O6 115.1(3) . .
O8 Ga2 O3 105.8(4) . 1_455
O8 Ga2 F3A 73.8(5) . .
O12 Ga3 O10 113.9(3) . 1_455
O12 Ga3 O11 115.3(3) . .
O11 Ga3 O10 105.4(4) . 1_455
O9 Ga3 O12 110.1(4) 2_565 .
O9 Ga3 O10 105.3(4) 2_565 1_455
O9 Ga3 O11 106.1(3) 2_565 .
O14 P3 O15 112.3(3) . .
O14 P3 O12 106.2(3) . .
O15 P3 O12 106.2(3) . .
O13 P3 O14 113.6(3) . .
O13 P3 O15 109.3(3) . .
O13 P3 O12 108.8(4) . .
O4 P1 O5 107.9(4) . .
O2 P1 O4 112.6(3) . .
O2 P1 O5 109.4(3) . .
O2 P1 O3 112.1(4) . .
O3 P1 O4 107.9(3) . .
O3 P1 O5 106.6(4) . .
Ga1 F1 Ga4 142.7(3) . 1_755
P3 O14 Ga4 137.3(3) . 1_655
P3 O15 Ga4 135.5(4) . .
P1 O4 Ga1 130.5(4) . 2_876
Ga2 O6 Ga1 129.6(3) . 1_455
P1 O2 Ga1 141.1(4) . .
P1 O5 Ga2 129.6(4) . .
P3 O13 Ga1 141.5(4) . 1_455
P3 O12 Ga3 139.1(5) . .
P3 O12 Ga3A 122.4(5) . .
P1 O3 Ga2 132.5(4) . 1_655
P2 O10 Ga3 135.4(4) . 1_655
P2 O10 Ga3A 122.3(4) . 1_655
P2 O8 Ga2 132.6(4) . .
P2 O11 Ga3 131.9(5) . .
P2 O11 Ga3A 146.7(6) . .
Ga3 O9 Ga3A 8.79(13) 2_565 2_565
P2 O9 Ga3 134.3(5) . 2_565
P2 O9 Ga3A 126.2(5) . 2_565
Ga3A F3A Ga2 135.8(7) 1_655 .
O10 P2 Ga3A 30.5(3) . 1_655
O8 P2 O10 111.2(4) . .
O8 P2 O11 110.3(5) . .
O8 P2 Ga3A 88.7(4) . 1_655
O11 P2 O10 108.6(4) . .
O11 P2 Ga3A 137.9(3) . 1_655
O9 P2 O10 111.0(5) . .
O9 P2 O8 106.4(4) . .
O9 P2 O11 109.3(5) . .
O9 P2 Ga3A 100.0(4) . 1_655
C3 N4 C5 108.0 . .
N4 C5 H5 126.0 . .
C6 C5 N4 108.0 . .
C6 C5 H5 126.0 . .
C5 C6 H6 126.0 . .
C5 C6 N2 108.0 . .
N2 C6 H6 126.0 . .
C6 N2 C3 108.0 . .
C1 N2 C6 134(2) . .
C1 N2 C3 118(2) . .
N4 C3 N2 108.0 . .
N4 C3 H3 126.0 . .
N2 C3 H3 126.0 . .
N2 C1 H1A 109.5 . .
N2 C1 H1B 109.5 . .
N2 C1 H1C 109.5 . .
H1A C1 H1B 109.5 . .
H1A C1 H1C 109.5 . .
H1B C1 H1C 109.5 . .
O12 Ga3A O9 83.9(4) . 2_565
O12 Ga3A P2 137.7(2) . 1_455
O10 Ga3A O12 113.2(4) 1_455 .
O10 Ga3A O9 93.5(4) 1_455 2_565
O10 Ga3A F3A 90.4(6) 1_455 1_455
O10 Ga3A P2 27.2(3) 1_455 1_455
O11 Ga3A O12 115.7(4) . .
O11 Ga3A O10 131.0(5) . 1_455
O11 Ga3A O9 94.4(4) . 2_565
O11 Ga3A F3A 76.5(6) . 1_455
O11 Ga3A P2 104.9(4) . 1_455
O9 Ga3A P2 105.3(3) 2_565 1_455
F3A Ga3A O12 102.5(5) 1_455 .
F3A Ga3A O9 170.4(5) 1_455 2_565
F3A Ga3A P2 74.8(5) 1_455 1_455
H1AA C1A H1AB 109.5 . .
H1AA C1A H1AC 109.5 . .
H1AB C1A H1AC 109.5 . .
N2A C1A H1AA 109.5 . .
N2A C1A H1AB 109.5 . .
N2A C1A H1AC 109.5 . .
C3A N2A C1A 134(3) . .
C3A N2A C6A 108.0 . .
C6A N2A C1A 115(3) . .
N2A C3A H3A 126.0 . .
N2A C3A C4A 108.0 . .
C4A C3A H3A 126.0 . .
C3A C4A H4A 126.0 . .
C3A C4A N5A 108.0 . .
N5A C4A H4A 126.0 . .
C6A N5A C4A 108.0 . .
N2A C6A N5A 108.0 . .
N2A C6A H6A 126.0 . .
N5A C6A H6A 126.0 . .

loop_
_geom_bond_atom_site_label_1
_geom_bond_atom_site_label_2
_geom_bond_distance
_geom_bond_site_symmetry_2
Ga4 F1 1.926(4) 2_666
Ga4 F1 1.926(4) 1_355
Ga4 O14 1.962(5) 2_566
Ga4 O14 1.962(5) 1_455
Ga4 O15 1.935(5) 2_466
Ga4 O15 1.935(5) .
Ga1 F1 1.915(5) .
Ga1 O4 1.952(6) 2_876
Ga1 O6 1.973(5) 1_655
Ga1 O2 1.903(6) .
Ga1 O13 1.936(6) 1_655
Ga1 O1 2.063(6) .
Ga2 O6 1.838(6) .
Ga2 O5 1.799(5) .
Ga2 O3 1.843(6) 1_455
Ga2 O8 1.807(7) .
Ga2 F3A 2.115(14) .
Ga3 O12 1.743(7) .
Ga3 O10 1.930(8) 1_455
Ga3 O11 1.872(7) .
Ga3 O9 1.707(9) 2_565
P3 O14 1.523(6) .
P3 O15 1.526(5) .
P3 O13 1.522(6) .
P3 O12 1.549(6) .
P1 O4 1.528(5) .
P1 O2 1.508(7) .
P1 O5 1.536(6) .
P1 O3 1.525(6) .
O12 Ga3A 1.981(9) .
O10 P2 1.536(8) .
O10 Ga3A 1.703(8) 1_655
O8 P2 1.524(7) .
O11 P2 1.533(8) .
O11 Ga3A 1.620(8) .
O9 P2 1.518(8) .
O9 Ga3A 2.239(11) 2_565
F3A Ga3A 1.938(16) 1_655
P2 Ga3A 2.838(6) 1_655
N4 C5 1.4200 .
N4 C3 1.4200 .
C5 H5 0.9300 .
C5 C6 1.4200 .
C6 H6 0.9300 .
C6 N2 1.4200 .
N2 C3 1.4200 .
N2 C1 1.41(4) .
C3 H3 0.9300 .
C1 H1A 0.9600 .
C1 H1B 0.9600 .
C1 H1C 0.9600 .
C1A H1AA 0.9600 .
C1A H1AB 0.9600 .
C1A H1AC 0.9600 .
C1A N2A 1.54(5) .
N2A C3A 1.4200 .
N2A C6A 1.4200 .
C3A H3A 0.9300 .
C3A C4A 1.4200 .
C4A H4A 0.9300 .
C4A N5A 1.4200 .
N5A C6A 1.4200 .
C6A H6A 0.9300 .

loop_
_geom_torsion_atom_site_label_1
_geom_torsion_atom_site_label_2
_geom_torsion_atom_site_label_3
_geom_torsion_atom_site_label_4
_geom_torsion
_geom_torsion_site_symmetry_1
_geom_torsion_site_symmetry_4
Ga2 O8 P2 O10 -46.2(9) . .
Ga2 O8 P2 O11 74.3(8) . .
Ga2 O8 P2 O9 -167.2(7) . .
Ga2 O8 P2 Ga3A -67.2(7) . 1_655
Ga3 O10 P2 O8 -61.1(7) 1_655 .
Ga3 O10 P2 O11 177.5(5) 1_655 .
Ga3 O10 P2 O9 57.3(7) 1_655 .
Ga3 O11 P2 O10 -15.6(7) . .
Ga3 O11 P2 O8 -137.7(6) . .
Ga3 O11 P2 O9 105.6(6) . .
Ga3 O9 P2 O10 37.6(9) 2_565 .
Ga3 O9 P2 O8 158.8(7) 2_565 .
Ga3 O9 P2 O11 -82.1(9) 2_565 .
O14 P3 O15 Ga4 56.0(6) . .
O14 P3 O13 Ga1 2.6(9) . 1_455
O14 P3 O12 Ga3 -166.6(5) . .
O14 P3 O12 Ga3A -159.9(4) . .
O15 P3 O14 Ga4 -129.8(5) . 1_655
O15 P3 O13 Ga1 129.0(7) . 1_455
O15 P3 O12 Ga3 73.6(6) . .
O15 P3 O12 Ga3A 80.3(4) . .
O4 P1 O2 Ga1 -127.0(6) . .
O4 P1 O5 Ga2 -109.8(5) . .
O4 P1 O3 Ga2 148.5(6) . 1_655
O6 Ga2 O5 P1 -7.4(7) . .
O6 Ga2 O8 P2 -0.6(9) . .
O2 P1 O4 Ga1 71.3(6) . 2_876
O2 P1 O5 Ga2 13.1(6) . .
O2 P1 O3 Ga2 23.9(8) . 1_655
O5 Ga2 O6 Ga1 108.0(4) . 1_455
O5 Ga2 O8 P2 142.9(7) . .
O5 P1 O4 Ga1 -167.8(4) . 2_876
O5 P1 O2 Ga1 113.0(6) . .
O5 P1 O3 Ga2 -95.8(7) . 1_655
O13 P3 O14 Ga4 -5.1(7) . 1_655
O13 P3 O15 Ga4 -71.1(6) . .
O13 P3 O12 Ga3 -44.0(7) . .
O13 P3 O12 Ga3A -37.2(5) . .
O12 Ga3 O11 P2 59.0(8) . .
O12 P3 O14 Ga4 114.5(5) . 1_655
O12 P3 O15 Ga4 171.7(5) . .
O12 P3 O13 Ga1 -115.4(7) . 1_455
O3 Ga2 O6 Ga1 -0.1(5) 1_455 1_455
O3 Ga2 O5 P1 105.0(6) 1_455 .
O3 Ga2 O8 P2 -115.6(7) 1_455 .
O3 P1 O4 Ga1 -53.0(6) . 2_876
O3 P1 O2 Ga1 -5.0(7) . .
O3 P1 O5 Ga2 134.5(5) . .
O10 Ga3 O12 P3 -43.2(7) 1_455 .
O10 Ga3 O11 P2 -174.5(6) 1_455 .
O8 Ga2 O6 Ga1 -115.8(5) . 1_455
O8 Ga2 O5 P1 -146.4(5) . .
O11 Ga3 O12 P3 78.8(7) . .
O9 Ga3 O12 P3 -161.2(6) 2_565 .
O9 Ga3 O11 P2 -63.1(7) 2_565 .
F3A Ga2 O6 Ga1 177.1(5) . 1_455
F3A Ga2 O5 P1 -77.4(6) . .
F3A Ga2 O8 P2 70.5(8) . .
P2 O11 Ga3A O12 18.5(13) . .
P2 O11 Ga3A O10 -165.3(8) . 1_455
P2 O11 Ga3A O9 -66.8(10) . 2_565
P2 O11 Ga3A F3A 116.1(11) . 1_455
P2 O11 Ga3A P2 -173.9(9) . 1_455
N4 C5 C6 N2 0.0 . .
C5 N4 C3 N2 0.0 . .
C5 C6 N2 C3 0.0 . .
C5 C6 N2 C1 174(3) . .
C6 N2 C3 N4 0.0 . .
C3 N4 C5 C6 0.0 . .
C1 N2 C3 N4 -175(2) . .
Ga3A O10 P2 O8 -45.0(7) 1_655 .
Ga3A O10 P2 O11 -166.5(5) 1_655 .
Ga3A O10 P2 O9 73.3(6) 1_655 .
Ga3A O11 P2 O10 1.3(11) . .
Ga3A O11 P2 O8 -120.8(10) . .
Ga3A O11 P2 O9 122.6(10) . .
Ga3A O11 P2 Ga3A -8.9(13) . 1_655
Ga3A O9 P2 O10 33.0(7) 2_565 .
Ga3A O9 P2 O8 154.2(6) 2_565 .
Ga3A O9 P2 O11 -86.7(7) 2_565 .
Ga3A O9 P2 Ga3A 62.6(6) 2_565 1_655
C1A N2A C3A C4A -156(4) . .
C1A N2A C6A N5A 161(3) . .
N2A C3A C4A N5A 0.0 . .
C3A N2A C6A N5A 0.0 . .
C3A C4A N5A C6A 0.0 . .
C4A N5A C6A N2A 0.0 . .
C6A N2A C3A C4A 0.0 . .
